data_1534268
loop_
_publ_author_name
'Binas, H.'

_publ_section_title
;
 Die Struktur des Sr-Haidingerits Sr H As O4 (H2 O)
;
_journal_name_full 'Zeitschrift fuer Anorganische und Allgemeine Chemie'
_journal_page_first 140
_journal_page_last 144
_journal_volume 347
_journal_year 1966
_chemical_formula_sum 'As H3 O5 Sr'
_chemical_name_systematic 'Sr (H As O4) (H2 O)'
_space_group_IT_number 61
_symmetry_space_group_name_Hall '-P 2bc 2ac'
_symmetry_space_group_name_H-M 'P c a b'
_cell_angle_alpha 90
_cell_angle_beta 90
_cell_angle_gamma 90
_cell_formula_units_Z 8
_cell_length_a 7.398
_cell_length_b 14.286
_cell_length_c 8.437
_cell_volume 891.688
_citation_journal_id_ASTM ZAACAB
_cod_data_source_file Binas_ZAACAB_1966_1884.cif
_cod_data_source_block H3As1O5Sr1
_cod_original_cell_volume 891.6882
_cod_original_sg_symbol_Hall '-P 2ac 2ab (z,y,-x)'
_cod_original_formula_sum 'H3 As1 O5 Sr1'
_cod_database_code 1534268

loop_
_symmetry_equiv_pos_as_xyz
x,y,z
x+1/2,-y,-z+1/2
-x,-y+1/2,z+1/2
-x+1/2,y+1/2,-z
-x,-y,-z
-x-1/2,y,z-1/2
x,y-1/2,-z-1/2
x-1/2,-y-1/2,z

loop_
_atom_site_label
_atom_site_type_symbol
_atom_site_fract_x
_atom_site_fract_y
_atom_site_fract_z
_atom_site_occupancy
_atom_site_U_iso_or_equiv
O4 O-2 0.215 0.213 0.162 1 0.0
Sr1 Sr+2 0.139 0.42 0.182 1 0.0
O3 O-2 0.068 0.16 0.888 1 0.0
O1 O-2 0.327 0.041 0.058 1 0.0
O5 O-2 0.134 0.343 0.893 1 0.0
O2 O-2 -0.017 0.057 0.158 1 0.0
As1 As+5 0.145 0.112 0.054 1 0.0
